data_2238418
loop_
_publ_author_name
'Suwunwong, Thitipone'
'Chantrapromma, Suchada'
'Chidan Kumar, C. S.'
'Fun, Hoong-Kun'

_publ_section_title
;
 3-(4-Aminophenyl)-5-(4-methoxyphenyl)-4,5-dihydro-1<i>H</i>-pyrazole-1-carbothioamide
;
_journal_coeditor_code RZ5075
_journal_issue 8
_journal_name_full 'Acta Crystallographica Section E'
_journal_page_first o1227
_journal_page_last o1228
_journal_paper_doi 10.1107/S1600536813018096
_journal_volume 69
_journal_year 2013
_chemical_formula_iupac 'C17 H18 N4 O S'
_chemical_formula_moiety 'C17 H18 N4 O S'
_chemical_formula_sum 'C17 H18 N4 O S'
_chemical_formula_weight 326.42
_chemical_melting_point_gt 479
_chemical_melting_point_lt 480
_chemical_name_common 3-(4-Aminophenyl)-5-(4-methoxyphenyl)-4,5-dihydro-1<i>H</i>-pyrazole-1-carbothioamide
_chemical_name_systematic 3-(4-Aminophenyl)-5-(4-methoxyphenyl)-4,5-dihydro-1<i>H</i>-pyrazole-1-carbothioamide
_space_group_IT_number 14
_symmetry_cell_setting monoclinic
_symmetry_space_group_name_Hall '-P 2ybc'
_symmetry_space_group_name_H-M 'P 1 21/c 1'
_atom_sites_solution_hydrogens geom
_atom_sites_solution_primary direct
_atom_sites_solution_secondary difmap
_audit_creation_method SHELXL-97
_cell_angle_alpha 90.00
_cell_angle_beta 114.7890(10)
_cell_angle_gamma 90.00
_cell_formula_units_Z 4
_cell_length_a 8.0052(2)
_cell_length_b 17.3439(5)
_cell_length_c 12.4588(3)
_cell_measurement_reflns_used 4571
_cell_measurement_temperature 100(2)
_cell_measurement_theta_max 30.00
_cell_measurement_theta_min 2.15
_cell_volume 1570.41(7)
_computing_cell_refinement 'SAINT (Bruker, 2009)'
_computing_data_collection 'APEX2 (Bruker, 2009)'
_computing_data_reduction 'SAINT (Bruker, 2009)'
_computing_molecular_graphics 'SHELXTL (Sheldrick, 2008)'
_computing_publication_material
;
SHELXTL (Sheldrick, 2008), PLATON (Spek, 2009) and
publCIF (Westrip, 2010)
;
_computing_structure_refinement 'SHELXTL (Sheldrick, 2008)'
_computing_structure_solution 'SHELXTL (Sheldrick, 2008)'
_diffrn_ambient_temperature 100
_diffrn_measured_fraction_theta_full 0.998
_diffrn_measured_fraction_theta_max 0.998
_diffrn_measurement_device_type 'Bruker APEXII CCD area detector'
_diffrn_measurement_method '\f and \w scans'
_diffrn_radiation_monochromator graphite
_diffrn_radiation_source 'sealed tube'
_diffrn_radiation_type MoK\a
_diffrn_radiation_wavelength 0.71073
_diffrn_reflns_av_R_equivalents 0.0336
_diffrn_reflns_av_sigmaI/netI 0.0229
_diffrn_reflns_limit_h_max 11
_diffrn_reflns_limit_h_min -11
_diffrn_reflns_limit_k_max 22
_diffrn_reflns_limit_k_min -24
_diffrn_reflns_limit_l_max 17
_diffrn_reflns_limit_l_min -17
_diffrn_reflns_number 23819
_diffrn_reflns_theta_full 30.00
_diffrn_reflns_theta_max 30.00
_diffrn_reflns_theta_min 2.15
_diffrn_standards_number 0
_exptl_absorpt_coefficient_mu 0.216
_exptl_absorpt_correction_T_max 0.9399
_exptl_absorpt_correction_T_min 0.8860
_exptl_absorpt_correction_type multi-scan
_exptl_absorpt_process_details '(SADABS; Bruker, 2009)'
_exptl_crystal_colour Brown
_exptl_crystal_density_diffrn 1.381
_exptl_crystal_density_method 'not measured'
_exptl_crystal_description Block
_exptl_crystal_F_000 688
_exptl_crystal_size_max 0.57
_exptl_crystal_size_mid 0.39
_exptl_crystal_size_min 0.29
_refine_diff_density_max 0.430
_refine_diff_density_min -0.258
_refine_ls_extinction_method none
_refine_ls_goodness_of_fit_ref 1.048
_refine_ls_hydrogen_treatment mixed
_refine_ls_matrix_type full
_refine_ls_number_parameters 225
_refine_ls_number_reflns 4571
_refine_ls_number_restraints 0
_refine_ls_restrained_S_all 1.048
_refine_ls_R_factor_all 0.0418
_refine_ls_R_factor_gt 0.0364
_refine_ls_shift/su_max 0.002
_refine_ls_shift/su_mean 0.001
_refine_ls_structure_factor_coef Fsqd
_refine_ls_weighting_details 'calc w=1/[\s^2^(Fo^2^)+(0.0561P)^2^+0.5572P] where P=(Fo^2^+2Fc^2^)/3'
_refine_ls_weighting_scheme calc
_refine_ls_wR_factor_gt 0.0983
_refine_ls_wR_factor_ref 0.1036
_reflns_number_gt 4045
_reflns_number_total 4571
_reflns_threshold_expression 'I > 2\s(I)'
_cod_data_source_file rz5075.cif
_cod_data_source_block I
_cod_original_sg_symbol_H-M 'P 21/c'
_cod_database_code 2238418
_cod_database_fobs_code 2238418

loop_
_symmetry_equiv_pos_as_xyz
'x, y, z'
'-x, y+1/2, -z+1/2'
'-x, -y, -z'
'x, -y-1/2, z-1/2'

loop_
_atom_site_type_symbol
_atom_site_label
_atom_site_fract_x
_atom_site_fract_y
_atom_site_fract_z
_atom_site_U_iso_or_equiv
_atom_site_adp_type
_atom_site_calc_flag
_atom_site_refinement_flags
_atom_site_occupancy
_atom_site_symmetry_multiplicity
S S1 0.96189(4) 0.737361(16) 0.23440(3) 0.02103(9) Uani d . 1 1
O O1 0.20880(12) 0.50083(5) 0.02032(7) 0.02307(18) Uani d . 1 1
N N1 0.56007(13) 0.88586(5) 0.17966(8) 0.01819(18) Uani d . 1 1
N N2 0.65454(13) 0.82048(5) 0.16720(8) 0.01788(18) Uani d . 1 1
N N3 -0.00793(15) 1.16984(6) -0.00281(10) 0.0223(2) Uani d . 1 1
N N4 0.88104(15) 0.85193(6) 0.34723(9) 0.0236(2) Uani d . 1 1
C C1 0.20776(14) 0.99640(6) -0.05879(10) 0.0176(2) Uani d . 1 1
H H1A 0.2020 0.9666 -0.1242 0.021 Uiso calc R 1 1
C C2 0.10060(15) 1.06212(6) -0.07863(10) 0.0183(2) Uani d . 1 1
H H2A 0.0237 1.0772 -0.1573 0.022 Uiso calc R 1 1
C C3 0.10467(15) 1.10666(6) 0.01667(10) 0.0181(2) Uani d . 1 1
C C4 0.22393(15) 1.08391(6) 0.13240(10) 0.0191(2) Uani d . 1 1
H H4A 0.2304 1.1138 0.1979 0.023 Uiso calc R 1 1
C C5 0.33141(15) 1.01856(6) 0.15128(10) 0.0182(2) Uani d . 1 1
H H5A 0.4112 1.0042 0.2298 0.022 Uiso calc R 1 1
C C6 0.32452(14) 0.97303(6) 0.05611(10) 0.0168(2) Uani d . 1 1
C C7 0.43893(14) 0.90464(6) 0.07541(9) 0.0165(2) Uani d . 1 1
C C8 0.43688(14) 0.85248(6) -0.02203(9) 0.0169(2) Uani d . 1 1
H H8A 0.4806 0.8799 -0.0751 0.020 Uiso calc R 1 1
H H8B 0.3119 0.8319 -0.0693 0.020 Uiso calc R 1 1
C C9 0.57125(14) 0.78746(6) 0.04662(9) 0.0167(2) Uani d . 1 1
H H9A 0.6676 0.7810 0.0160 0.020 Uiso calc R 1 1
C C10 0.47626(14) 0.71095(6) 0.04153(9) 0.0163(2) Uani d . 1 1
C C11 0.41276(16) 0.68894(7) 0.12532(10) 0.0202(2) Uani d . 1 1
H H11A 0.4310 0.7222 0.1898 0.024 Uiso calc R 1 1
C C12 0.32283(16) 0.61881(7) 0.11590(10) 0.0211(2) Uani d . 1 1
H H12A 0.2805 0.6045 0.1739 0.025 Uiso calc R 1 1
C C13 0.29479(14) 0.56940(6) 0.02121(10) 0.0180(2) Uani d . 1 1
C C14 0.35358(16) 0.59149(6) -0.06472(10) 0.0202(2) Uani d . 1 1
H H14A 0.3321 0.5590 -0.1306 0.024 Uiso calc R 1 1
C C15 0.44439(16) 0.66176(6) -0.05325(10) 0.0199(2) Uani d . 1 1
H H15A 0.4855 0.6764 -0.1116 0.024 Uiso calc R 1 1
C C16 0.82554(15) 0.80698(6) 0.25017(10) 0.0185(2) Uani d . 1 1
C C17 0.15491(17) 0.45460(7) -0.08438(11) 0.0252(2) Uani d . 1 1
H H17A 0.0945 0.4075 -0.0751 0.038 Uiso calc R 1 1
H H17B 0.2641 0.4408 -0.0970 0.038 Uiso calc R 1 1
H H17C 0.0694 0.4839 -0.1526 0.038 Uiso calc R 1 1
H H1N3 -0.039(2) 1.1943(10) -0.0690(15) 0.030(4) Uiso d . 1 1
H H2N3 0.007(3) 1.1952(11) 0.0576(17) 0.038(5) Uiso d . 1 1
H H1N4 0.992(3) 0.8465(11) 0.3959(17) 0.041(5) Uiso d . 1 1
H H2N4 0.810(2) 0.8906(10) 0.3477(14) 0.031(4) Uiso d . 1 1

loop_
_atom_site_aniso_label
_atom_site_aniso_U_11
_atom_site_aniso_U_22
_atom_site_aniso_U_33
_atom_site_aniso_U_12
_atom_site_aniso_U_13
_atom_site_aniso_U_23
S1 0.01945(14) 0.01830(14) 0.02342(15) 0.00144(9) 0.00711(11) 0.00405(10)
O1 0.0271(4) 0.0168(4) 0.0234(4) -0.0078(3) 0.0088(3) -0.0032(3)
N1 0.0184(4) 0.0153(4) 0.0204(4) -0.0008(3) 0.0076(3) -0.0010(3)
N2 0.0175(4) 0.0147(4) 0.0187(4) -0.0008(3) 0.0049(3) -0.0012(3)
N3 0.0288(5) 0.0160(4) 0.0255(5) 0.0033(4) 0.0146(4) 0.0015(4)
N4 0.0210(5) 0.0219(5) 0.0208(5) -0.0010(4) 0.0017(4) -0.0021(4)
C1 0.0182(5) 0.0154(5) 0.0195(5) -0.0025(4) 0.0083(4) -0.0013(4)
C2 0.0189(5) 0.0164(5) 0.0197(5) -0.0019(4) 0.0082(4) 0.0008(4)
C3 0.0185(5) 0.0146(4) 0.0241(5) -0.0023(4) 0.0116(4) 0.0004(4)
C4 0.0211(5) 0.0180(5) 0.0210(5) -0.0026(4) 0.0115(4) -0.0019(4)
C5 0.0194(5) 0.0178(5) 0.0183(5) -0.0027(4) 0.0087(4) 0.0002(4)
C6 0.0172(4) 0.0143(4) 0.0196(5) -0.0024(4) 0.0086(4) -0.0006(4)
C7 0.0164(4) 0.0149(4) 0.0192(5) -0.0031(3) 0.0086(4) 0.0000(4)
C8 0.0177(4) 0.0142(4) 0.0181(5) -0.0009(3) 0.0068(4) -0.0001(4)
C9 0.0163(4) 0.0156(4) 0.0173(5) -0.0016(3) 0.0060(4) -0.0007(4)
C10 0.0155(4) 0.0139(4) 0.0179(5) 0.0002(3) 0.0053(4) 0.0003(4)
C11 0.0228(5) 0.0188(5) 0.0190(5) -0.0045(4) 0.0089(4) -0.0039(4)
C12 0.0228(5) 0.0223(5) 0.0188(5) -0.0054(4) 0.0094(4) -0.0014(4)
C13 0.0161(4) 0.0143(4) 0.0204(5) -0.0009(3) 0.0044(4) 0.0004(4)
C14 0.0239(5) 0.0164(5) 0.0205(5) -0.0010(4) 0.0096(4) -0.0039(4)
C15 0.0236(5) 0.0171(5) 0.0205(5) -0.0012(4) 0.0108(4) -0.0009(4)
C16 0.0184(5) 0.0156(5) 0.0192(5) -0.0031(4) 0.0057(4) 0.0028(4)
C17 0.0284(6) 0.0175(5) 0.0245(6) -0.0053(4) 0.0061(5) -0.0047(4)

loop_
_atom_type_symbol
_atom_type_description
_atom_type_scat_dispersion_real
_atom_type_scat_dispersion_imag
_atom_type_scat_source
C C 0.0033 0.0016 'International Tables Vol C Tables 4.2.6.8 and 6.1.1.4'
H H 0.0000 0.0000 'International Tables Vol C Tables 4.2.6.8 and 6.1.1.4'
N N 0.0061 0.0033 'International Tables Vol C Tables 4.2.6.8 and 6.1.1.4'
O O 0.0106 0.0060 'International Tables Vol C Tables 4.2.6.8 and 6.1.1.4'
S S 0.1246 0.1234 'International Tables Vol C Tables 4.2.6.8 and 6.1.1.4'

loop_
_geom_angle_atom_site_label_1
_geom_angle_atom_site_label_2
_geom_angle_atom_site_label_3
_geom_angle
C13 O1 C17 116.77(9)
C7 N1 N2 107.65(9)
C16 N2 N1 118.43(9)
C16 N2 C9 126.36(10)
N1 N2 C9 112.93(8)
C3 N3 H1N3 117.7(11)
C3 N3 H2N3 115.2(13)
H1N3 N3 H2N3 118.3(17)
C16 N4 H1N4 115.4(13)
C16 N4 H2N4 118.4(11)
H1N4 N4 H2N4 124.6(16)
C2 C1 C6 121.20(10)
C2 C1 H1A 119.4
C6 C1 H1A 119.4
C1 C2 C3 120.55(10)
C1 C2 H2A 119.7
C3 C2 H2A 119.7
N3 C3 C2 120.53(10)
N3 C3 C4 121.06(10)
C2 C3 C4 118.40(10)
C5 C4 C3 120.62(10)
C5 C4 H4A 119.7
C3 C4 H4A 119.7
C4 C5 C6 121.02(10)
C4 C5 H5A 119.5
C6 C5 H5A 119.5
C1 C6 C5 118.19(10)
C1 C6 C7 120.55(10)
C5 C6 C7 121.24(10)
N1 C7 C6 121.70(10)
N1 C7 C8 114.02(9)
C6 C7 C8 124.19(9)
C7 C8 C9 102.83(8)
C7 C8 H8A 111.2
C9 C8 H8A 111.2
C7 C8 H8B 111.2
C9 C8 H8B 111.2
H8A C8 H8B 109.1
N2 C9 C10 112.67(9)
N2 C9 C8 101.08(8)
C10 C9 C8 113.24(8)
N2 C9 H9A 109.8
C10 C9 H9A 109.8
C8 C9 H9A 109.8
C15 C10 C11 118.26(10)
C15 C10 C9 118.83(10)
C11 C10 C9 122.86(10)
C10 C11 C12 120.97(10)
C10 C11 H11A 119.5
C12 C11 H11A 119.5
C11 C12 C13 120.05(11)
C11 C12 H12A 120.0
C13 C12 H12A 120.0
O1 C13 C14 124.25(10)
O1 C13 C12 116.15(10)
C14 C13 C12 119.60(10)
C13 C14 C15 119.43(10)
C13 C14 H14A 120.3
C15 C14 H14A 120.3
C10 C15 C14 121.67(10)
C10 C15 H15A 119.2
C14 C15 H15A 119.2
N2 C16 N4 115.79(10)
N2 C16 S1 122.17(9)
N4 C16 S1 122.03(9)
O1 C17 H17A 109.5
O1 C17 H17B 109.5
H17A C17 H17B 109.5
O1 C17 H17C 109.5
H17A C17 H17C 109.5
H17B C17 H17C 109.5

loop_
_geom_bond_atom_site_label_1
_geom_bond_atom_site_label_2
_geom_bond_distance
S1 C16 1.6935(12)
O1 C13 1.3719(13)
O1 C17 1.4349(14)
N1 C7 1.2951(14)
N1 N2 1.4072(13)
N2 C16 1.3456(14)
N2 C9 1.4798(14)
N3 C3 1.3744(14)
N3 H1N3 0.866(18)
N3 H2N3 0.836(19)
N4 C16 1.3479(15)
N4 H1N4 0.85(2)
N4 H2N4 0.882(18)
C1 C2 1.3851(15)
C1 C6 1.4018(15)
C1 H1A 0.9500
C2 C3 1.4053(15)
C2 H2A 0.9500
C3 C4 1.4113(16)
C4 C5 1.3822(15)
C4 H4A 0.9500
C5 C6 1.4063(15)
C5 H5A 0.9500
C6 C7 1.4557(15)
C7 C8 1.5086(15)
C8 C9 1.5457(15)
C8 H8A 0.9900
C8 H8B 0.9900
C9 C10 1.5173(14)
C9 H9A 1.0000
C10 C15 1.3910(15)
C10 C11 1.3924(15)
C11 C12 1.3931(15)
C11 H11A 0.9500
C12 C13 1.3980(16)
C12 H12A 0.9500
C13 C14 1.3918(16)
C14 C15 1.3953(15)
C14 H14A 0.9500
C15 H15A 0.9500
C17 H17A 0.9800
C17 H17B 0.9800
C17 H17C 0.9800

loop_
_geom_hbond_atom_site_label_D
_geom_hbond_atom_site_label_H
_geom_hbond_atom_site_label_A
_geom_hbond_site_symmetry_A
_geom_hbond_distance_DH
_geom_hbond_distance_HA
_geom_hbond_distance_DA
_geom_hbond_angle_DHA
_geom_hbond_publ_flag
N3 H1N3 S1 3_675 0.866(17) 2.664(17) 3.4559(12) 152.5(15) y
N3 H2N3 S1 2_655 0.84(2) 2.60(2) 3.4142(12) 164.2(18) y
N4 H2N4 N1 1_555 0.881(17) 2.209(16) 2.6093(15) 107.2(13) y
N4 H2N4 O1 2_655 0.881(17) 2.567(17) 3.3022(14) 141.5(13) y
C8 H8A Cg2 3_675 0.99 2.66 3.4159(13) 133 y
C17 H17B Cg3 3_665 0.98 2.94 3.8351(15) 152 n

loop_
_geom_torsion_atom_site_label_1
_geom_torsion_atom_site_label_2
_geom_torsion_atom_site_label_3
_geom_torsion_atom_site_label_4
_geom_torsion
C7 N1 N2 C16 155.52(10)
C7 N1 N2 C9 -8.44(12)
C6 C1 C2 C3 -0.83(16)
C1 C2 C3 N3 -176.99(10)
C1 C2 C3 C4 1.66(16)
N3 C3 C4 C5 177.48(10)
C2 C3 C4 C5 -1.17(16)
C3 C4 C5 C6 -0.18(16)
C2 C1 C6 C5 -0.52(16)
C2 C1 C6 C7 -178.81(10)
C4 C5 C6 C1 1.02(16)
C4 C5 C6 C7 179.30(10)
N2 N1 C7 C6 -176.28(9)
N2 N1 C7 C8 0.30(12)
C1 C6 C7 N1 173.53(10)
C5 C6 C7 N1 -4.71(16)
C1 C6 C7 C8 -2.69(16)
C5 C6 C7 C8 179.07(10)
N1 C7 C8 C9 7.16(12)
C6 C7 C8 C9 -176.35(9)
C16 N2 C9 C10 88.62(13)
N1 N2 C9 C10 -108.95(10)
C16 N2 C9 C8 -150.21(10)
N1 N2 C9 C8 12.22(11)
C7 C8 C9 N2 -10.76(10)
C7 C8 C9 C10 110.01(9)
N2 C9 C10 C15 -159.59(10)
C8 C9 C10 C15 86.46(12)
N2 C9 C10 C11 23.02(14)
C8 C9 C10 C11 -90.94(12)
C15 C10 C11 C12 1.24(17)
C9 C10 C11 C12 178.65(10)
C10 C11 C12 C13 -0.13(17)
C17 O1 C13 C14 -8.84(15)
C17 O1 C13 C12 171.16(10)
C11 C12 C13 O1 178.59(10)
C11 C12 C13 C14 -1.41(17)
O1 C13 C14 C15 -178.19(10)
C12 C13 C14 C15 1.81(16)
C11 C10 C15 C14 -0.84(16)
C9 C10 C15 C14 -178.35(10)
C13 C14 C15 C10 -0.69(17)
N1 N2 C16 N4 9.07(15)
C9 N2 C16 N4 170.65(10)
N1 N2 C16 S1 -171.50(8)
C9 N2 C16 S1 -9.92(16)
